data_1564903
loop_
_publ_author_name
'Galukhin, Andrey'
'Nikolaev, Ilya'
'Nosov, Roman'
'Islamov, Daut'
'Vyazovkin, Sergey'

_publ_section_title
;
 Solvent-induced changes in the reactivity of tricyanate esters undergoing
 thermal polymerization
;
_journal_issue 42
_journal_name_full 'Polymer Chemistry'
_journal_page_first 6179
_journal_page_last 6187
_journal_paper_doi 10.1039/D1PY01088C
_journal_volume 12
_journal_year 2021
_chemical_formula_moiety 'C23 H15 N3 O3'
_chemical_formula_sum 'C23 H15 N3 O3'
_chemical_formula_weight 381.38
_space_group_crystal_system monoclinic
_space_group_IT_number 14
_space_group_name_Hall '-P 2ybc'
_space_group_name_H-M_alt 'P 1 21/c 1'
_atom_sites_solution_hydrogens geom
_atom_sites_solution_primary dual
_audit_creation_date 2020-11-02
_audit_creation_method
;
Olex2 1.3-ac4
(compiled 2020.03.28 svn.rd84adfe8 for Rigaku Oxford Diffraction, GUI svn.r6032)
;
_audit_update_record
;
2021-07-26 deposited with the CCDC.	2021-10-11 downloaded from the CCDC.
;
_cell_angle_alpha 90
_cell_angle_beta 98.2240(10)
_cell_angle_gamma 90
_cell_formula_units_Z 4
_cell_length_a 15.6119(2)
_cell_length_b 13.3664(2)
_cell_length_c 8.87420(10)
_cell_measurement_reflns_used 7449
_cell_measurement_temperature 99.9(4)
_cell_measurement_theta_max 75.9530
_cell_measurement_theta_min 2.8660
_cell_volume 1832.78(4)
_computing_cell_refinement 'CrysAlisPro 1.171.40.84a (Rigaku OD, 2020)'
_computing_data_collection 'CrysAlisPro 1.171.40.84a (Rigaku OD, 2020)'
_computing_data_reduction 'CrysAlisPro 1.171.40.84a (Rigaku OD, 2020)'
_computing_molecular_graphics 'Olex2 1.3-ac4 (Dolomanov et al., 2009)'
_computing_publication_material 'Olex2 1.3-ac4 (Dolomanov et al., 2009)'
_computing_structure_refinement 'SHELXL 2016/6 (Sheldrick, 2015)'
_computing_structure_solution 'SHELXT 2014/5 (Sheldrick, 2014)'
_diffrn_ambient_environment N~2~
_diffrn_ambient_temperature 99.9(4)
_diffrn_detector 'Hybrid Pixel Array Detector'
_diffrn_detector_area_resol_mean 10.0000
_diffrn_detector_type HyPix
_diffrn_measured_fraction_theta_full 0.999
_diffrn_measured_fraction_theta_max 0.960
_diffrn_measurement_details
;
List of Runs (angles in degrees, time in seconds):

  # Type    Start    End  Width  t~exp~   \w     \q     \k     \f   Frames
#--------------------------------------------------------------------------
  1  \w    -27.00  28.00   0.50    0.05    --  -47.45  19.00 -90.00  110
  2  \w    -25.00  28.00   0.50    0.05    --  -47.45  19.00 -30.00  106
  3  \w     57.00  89.00   0.50    0.05    --   47.45 149.00 -60.00   64
  4  \w     76.00 119.00   0.50    0.05    --   47.45 125.00 -90.00   86
  5  \w     93.00 176.00   0.50    0.06    --  105.86  45.00 -30.00  166
  6  \w     58.00  84.00   0.50    0.05    --   47.45-122.00  56.00   52
  7  \w     58.00 104.00   0.50    0.06    --  105.86 -94.00  90.00   92
  8  \w     35.00  93.00   0.50    0.06    --  105.86 -77.00  60.00  116
  9  \w     41.00  67.00   0.50    0.06    --  105.86 -61.00 -60.00   52
 10  \w     40.00  66.00   0.50    0.06    --  105.86 -61.00-120.00   52
 11  \w     40.00  66.00   0.50    0.06    --  105.86 -61.00-150.00   52
 12  \w    -91.00 -23.00   0.50    0.05    --  -47.45 122.00 137.00  136
 13  \w    -58.00 -33.00   0.50    0.06    -- -105.86  77.00 -60.00   50
 14  \w   -106.00 -79.00   0.50    0.06    -- -105.86  77.00 -60.00   54
 15  \w   -126.00 -41.00   0.50    0.06    -- -105.86 149.00 -60.00  170
 16  \w    -70.00 -37.00   0.50    0.06    -- -105.86  61.00 120.00   66
 17  \w   -106.00 -37.00   0.50    0.06    -- -105.86 122.00 137.00  138
 18  \w   -169.00-143.00   0.50    0.06    -- -105.86 -61.00 -30.00   52
 19  \w   -129.00 -94.00   0.50    0.06    -- -105.86 -61.00 -30.00   70
 20  \w   -130.00-105.00   0.50    0.06    -- -105.86-122.00  56.00   50
 21  \w   -113.00 -62.00   0.50    0.05    --  -47.45-149.00-106.00  102
 22  \w   -110.00 -83.00   0.50    0.05    --  -47.45-125.00-180.00   54
 23  \w   -176.00-103.00   0.50    0.06    -- -105.86 -45.00 150.00  146
;
_diffrn_measurement_device 'four-circle diffractometer'
_diffrn_measurement_device_type 'XtaLAB Synergy, Single source at home/near, HyPix'
_diffrn_measurement_method '\w scans'
_diffrn_orient_matrix_type 'CrysAlisPro convention (1999,Acta A55,543-557)'
_diffrn_orient_matrix_UB_11 0.0985928000
_diffrn_orient_matrix_UB_12 0.0134801000
_diffrn_orient_matrix_UB_13 0.0407322000
_diffrn_orient_matrix_UB_21 0.0124773000
_diffrn_orient_matrix_UB_22 -0.1139403000
_diffrn_orient_matrix_UB_23 -0.0117532000
_diffrn_orient_matrix_UB_31 0.0080045000
_diffrn_orient_matrix_UB_32 0.0111129000
_diffrn_orient_matrix_UB_33 -0.1701933000
_diffrn_radiation_monochromator mirror
_diffrn_radiation_probe x-ray
_diffrn_radiation_type 'Cu K\a'
_diffrn_radiation_wavelength 1.54184
_diffrn_reflns_av_R_equivalents 0.0364
_diffrn_reflns_av_unetI/netI 0.0335
_diffrn_reflns_Laue_measured_fraction_full 0.999
_diffrn_reflns_Laue_measured_fraction_max 0.960
_diffrn_reflns_limit_h_max 19
_diffrn_reflns_limit_h_min -19
_diffrn_reflns_limit_k_max 16
_diffrn_reflns_limit_k_min -15
_diffrn_reflns_limit_l_max 7
_diffrn_reflns_limit_l_min -10
_diffrn_reflns_number 12692
_diffrn_reflns_point_group_measured_fraction_full 0.999
_diffrn_reflns_point_group_measured_fraction_max 0.960
_diffrn_reflns_theta_full 67.684
_diffrn_reflns_theta_max 76.674
_diffrn_reflns_theta_min 2.860
_diffrn_source 'micro-focus sealed X-ray tube'
_diffrn_source_type 'PhotonJet (Cu) X-ray Source'
_exptl_absorpt_coefficient_mu 0.766
_exptl_absorpt_correction_T_max 1.000
_exptl_absorpt_correction_T_min 0.471
_exptl_absorpt_correction_type gaussian
_exptl_absorpt_process_details
;
CrysAlisPro 1.171.40.84a (Rigaku Oxford Diffraction, 2020)
Numerical absorption correction based on gaussian integration over
a multifaceted crystal model
Empirical absorption correction using spherical harmonics,
implemented in SCALE3 ABSPACK scaling algorithm.
;
_exptl_crystal_colour colourless
_exptl_crystal_colour_primary colourless
_exptl_crystal_density_diffrn 1.382
_exptl_crystal_description plate
_exptl_crystal_F_000 792
_exptl_crystal_size_max 0.324
_exptl_crystal_size_mid 0.312
_exptl_crystal_size_min 0.163
_refine_diff_density_max 0.211
_refine_diff_density_min -0.247
_refine_diff_density_rms 0.051
_refine_ls_extinction_method none
_refine_ls_goodness_of_fit_ref 1.093
_refine_ls_hydrogen_treatment constr
_refine_ls_matrix_type full
_refine_ls_number_parameters 263
_refine_ls_number_reflns 3697
_refine_ls_number_restraints 0
_refine_ls_restrained_S_all 1.093
_refine_ls_R_factor_all 0.0428
_refine_ls_R_factor_gt 0.0395
_refine_ls_shift/su_max 0.000
_refine_ls_shift/su_mean 0.000
_refine_ls_structure_factor_coef Fsqd
_refine_ls_weighting_details 'w=1/[\s^2^(Fo^2^)+(0.1000P)^2^] where P=(Fo^2^+2Fc^2^)/3'
_refine_ls_weighting_scheme calc
_refine_ls_wR_factor_gt 0.1310
_refine_ls_wR_factor_ref 0.1355
_reflns_Friedel_coverage 0.000
_reflns_number_gt 3337
_reflns_number_total 3697
_reflns_threshold_expression 'I > 2\s(I)'
_cod_data_source_file d1py01088c1.cif
_cod_data_source_block galukh336_corr
_cod_depositor_comments 'Adding full bibliography for 1564903.cif.'
_cod_database_code 1564903
_shelx_shelxl_version_number 2016/6
_chemical_oxdiff_formula C23H15N3O3
_shelx_space_group_comment
;
The symmetry employed for this shelxl refinement is uniquely defined
by the following loop, which should always be used as a source of
symmetry information in preference to the above space-group names.
They are only intended as comments.
;
_reflns_odcompleteness_completeness 100.00
_reflns_odcompleteness_iscentric 1
_reflns_odcompleteness_theta 66.97
_olex2_refinement_description
;
1. Fixed Uiso
 At 1.2 times of:
  All C(H) groups
 At 1.5 times of:
  All C(H,H,H) groups
2.a Aromatic/amide H refined with riding coordinates:
 C8(H8), C13(H13), C7(H7), C4(H4), C14(H14), C26(H26), C5(H5), C17(H17),
 C25(H25), C23(H23), C22(H22), C16(H16)
2.b Idealised Me refined as rotating group:
 C1(H1A,H1B,H1C)
;
_olex2_submission_special_instructions 'No special instructions were received'
_oxdiff_exptl_absorpt_empirical_details
;
Empirical correction (ABSPACK) includes:
- Absorption correction using spherical harmonics
- Frame scaling
;
_oxdiff_exptl_absorpt_empirical_full_max 1.318
_oxdiff_exptl_absorpt_empirical_full_min 0.744

loop_
_space_group_symop_operation_xyz
'x, y, z'
'-x, y+1/2, -z+1/2'
'-x, -y, -z'
'x, -y-1/2, z-1/2'

loop_
_atom_site_label
_atom_site_type_symbol
_atom_site_fract_x
_atom_site_fract_y
_atom_site_fract_z
_atom_site_U_iso_or_equiv
_atom_site_adp_type
_atom_site_occupancy
_atom_site_site_symmetry_order
_atom_site_calc_flag
_atom_site_refinement_flags_posn
_atom_site_refinement_flags_adp
_atom_site_refinement_flags_occupancy
_atom_site_disorder_assembly
_atom_site_disorder_group
O9 O 0.18646(6) 0.82896(6) 0.31697(10) 0.0253(2) Uani 1 1 d . . . . .
O18 O 0.55436(6) 0.36958(7) 0.94123(10) 0.0299(2) Uani 1 1 d . . . . .
O27 O -0.01666(6) 0.20194(6) 0.58287(12) 0.0313(2) Uani 1 1 d . . . . .
N20 N 0.52942(8) 0.36064(9) 1.20589(13) 0.0311(3) Uani 1 1 d . . . . .
N11 N 0.24585(8) 0.97187(8) 0.46763(13) 0.0319(3) Uani 1 1 d . . . . .
C8 C 0.29854(7) 0.60808(8) 0.50889(12) 0.0188(2) Uani 1 1 d . . . . .
H8 H 0.341777 0.592236 0.588667 0.023 Uiso 1 1 calc R U . . .
C13 C 0.33464(7) 0.40363(8) 0.72754(13) 0.0193(3) Uani 1 1 d . . . . .
H13 H 0.277549 0.410684 0.744626 0.023 Uiso 1 1 calc R U . . .
C6 C 0.21310(7) 0.72940(8) 0.36032(13) 0.0198(3) Uani 1 1 d . . . . .
C7 C 0.27704(7) 0.70843(8) 0.47897(13) 0.0204(3) Uani 1 1 d . . . . .
H7 H 0.305244 0.759430 0.537744 0.024 Uiso 1 1 calc R U . . .
C21 C 0.19900(7) 0.36146(8) 0.47803(12) 0.0179(2) Uani 1 1 d . . . . .
C12 C 0.35285(7) 0.40484(8) 0.57845(13) 0.0181(2) Uani 1 1 d . . . . .
C2 C 0.27952(7) 0.41996(8) 0.44459(12) 0.0180(2) Uani 1 1 d . . . . .
C4 C 0.19083(7) 0.55742(9) 0.30315(12) 0.0210(3) Uani 1 1 d . . . . .
H4 H 0.161650 0.507046 0.244376 0.025 Uiso 1 1 calc R U . . .
C10 C 0.21990(8) 0.90253(8) 0.39975(14) 0.0229(3) Uani 1 1 d . . . . .
C14 C 0.39924(7) 0.39220(8) 0.85184(13) 0.0201(3) Uani 1 1 d . . . . .
H14 H 0.386296 0.391616 0.950927 0.024 Uiso 1 1 calc R U . . .
C15 C 0.48295(8) 0.38181(8) 0.82242(13) 0.0213(3) Uani 1 1 d . . . . .
C3 C 0.25641(7) 0.53158(8) 0.42145(12) 0.0180(2) Uani 1 1 d . . . . .
C26 C 0.13228(8) 0.40754(8) 0.54189(13) 0.0222(3) Uani 1 1 d . . . . .
H26 H 0.135127 0.475949 0.561038 0.027 Uiso 1 1 calc R U . . .
C5 C 0.16847(8) 0.65613(9) 0.27176(13) 0.0222(3) Uani 1 1 d . . . . .
H5 H 0.124671 0.672666 0.193307 0.027 Uiso 1 1 calc R U . . .
C24 C 0.05891(7) 0.25293(9) 0.54752(13) 0.0222(3) Uani 1 1 d . . . . .
C17 C 0.43928(8) 0.39492(8) 0.55553(14) 0.0216(3) Uani 1 1 d . . . . .
H17 H 0.453055 0.396060 0.456995 0.026 Uiso 1 1 calc R U . . .
C1 C 0.30790(8) 0.38272(8) 0.29449(13) 0.0215(3) Uani 1 1 d . . . . .
H1A H 0.331957 0.316750 0.309220 0.032 Uiso 1 1 calc R U . . .
H1B H 0.350719 0.427300 0.264810 0.032 Uiso 1 1 calc R U . . .
H1C H 0.258668 0.380971 0.216167 0.032 Uiso 1 1 calc R U . . .
C25 C 0.06182(8) 0.35353(9) 0.57742(14) 0.0247(3) Uani 1 1 d . . . . .
H25 H 0.017869 0.384782 0.620308 0.030 Uiso 1 1 calc R U . . .
N29 N -0.00674(8) 0.03165(9) 0.67841(17) 0.0434(3) Uani 1 1 d . . . . .
C23 C 0.12221(8) 0.20306(8) 0.48435(14) 0.0238(3) Uani 1 1 d . . . . .
H23 H 0.118254 0.134739 0.464802 0.029 Uiso 1 1 calc R U . . .
C22 C 0.19242(8) 0.25884(9) 0.45083(13) 0.0223(3) Uani 1 1 d . . . . .
H22 H 0.236278 0.226621 0.408989 0.027 Uiso 1 1 calc R U . . .
C28 C -0.00798(8) 0.11155(9) 0.63348(15) 0.0256(3) Uani 1 1 d . . . . .
C16 C 0.50487(8) 0.38340(9) 0.67790(14) 0.0236(3) Uani 1 1 d . . . . .
H16 H 0.562260 0.376913 0.662295 0.028 Uiso 1 1 calc R U . . .
C19 C 0.53863(8) 0.36506(9) 1.08010(14) 0.0242(3) Uani 1 1 d . . . . .

loop_
_atom_site_aniso_label
_atom_site_aniso_U_11
_atom_site_aniso_U_22
_atom_site_aniso_U_33
_atom_site_aniso_U_23
_atom_site_aniso_U_13
_atom_site_aniso_U_12
O9 0.0265(5) 0.0167(4) 0.0316(5) 0.0008(3) 0.0003(4) 0.0015(3)
O18 0.0192(4) 0.0431(6) 0.0263(5) 0.0012(4) -0.0006(3) 0.0064(4)
O27 0.0198(4) 0.0220(5) 0.0528(6) 0.0094(4) 0.0074(4) -0.0005(3)
N20 0.0300(6) 0.0322(6) 0.0292(6) -0.0019(4) -0.0026(5) -0.0022(5)
N11 0.0419(7) 0.0227(6) 0.0323(6) 0.0011(4) 0.0094(5) -0.0032(5)
C8 0.0172(5) 0.0202(6) 0.0193(5) -0.0001(4) 0.0034(4) -0.0004(4)
C13 0.0168(5) 0.0173(5) 0.0242(6) -0.0004(4) 0.0045(4) -0.0011(4)
C6 0.0202(5) 0.0156(6) 0.0249(5) 0.0029(4) 0.0070(4) 0.0012(4)
C7 0.0193(5) 0.0179(5) 0.0243(5) -0.0027(4) 0.0044(4) -0.0029(4)
C21 0.0182(5) 0.0182(6) 0.0167(5) 0.0012(4) 0.0006(4) -0.0007(4)
C12 0.0191(5) 0.0128(5) 0.0225(6) 0.0004(4) 0.0032(4) -0.0001(4)
C2 0.0189(5) 0.0166(5) 0.0190(5) -0.0007(4) 0.0036(4) -0.0003(4)
C4 0.0215(6) 0.0190(6) 0.0220(5) -0.0020(4) 0.0010(4) -0.0015(4)
C10 0.0239(6) 0.0187(6) 0.0274(6) 0.0037(4) 0.0079(5) 0.0008(4)
C14 0.0207(6) 0.0200(5) 0.0200(6) 0.0006(4) 0.0040(4) -0.0007(4)
C15 0.0176(5) 0.0202(5) 0.0248(6) 0.0019(4) -0.0011(4) 0.0018(4)
C3 0.0176(5) 0.0177(5) 0.0196(5) -0.0002(4) 0.0058(4) -0.0010(4)
C26 0.0245(6) 0.0164(6) 0.0264(6) -0.0018(4) 0.0058(5) -0.0006(4)
C5 0.0207(6) 0.0227(6) 0.0224(6) 0.0007(4) 0.0004(4) 0.0013(4)
C24 0.0169(5) 0.0215(6) 0.0279(6) 0.0046(4) 0.0022(4) -0.0020(4)
C17 0.0209(6) 0.0211(6) 0.0236(6) 0.0009(4) 0.0064(4) 0.0015(4)
C1 0.0234(6) 0.0208(5) 0.0206(6) -0.0012(4) 0.0042(4) 0.0006(4)
C25 0.0208(6) 0.0225(6) 0.0321(6) 0.0010(5) 0.0082(5) 0.0025(4)
N29 0.0258(6) 0.0349(7) 0.0695(9) 0.0214(6) 0.0063(6) -0.0004(5)
C23 0.0246(6) 0.0166(5) 0.0298(6) -0.0017(4) 0.0021(5) -0.0018(4)
C22 0.0214(6) 0.0195(6) 0.0262(6) -0.0014(4) 0.0045(4) 0.0012(4)
C28 0.0182(6) 0.0254(6) 0.0328(7) 0.0039(5) 0.0021(5) -0.0023(4)
C16 0.0171(6) 0.0244(6) 0.0298(6) 0.0010(5) 0.0055(5) 0.0024(4)
C19 0.0220(6) 0.0208(6) 0.0277(7) -0.0007(4) -0.0035(5) 0.0015(4)

loop_
_atom_type_symbol
_atom_type_description
_atom_type_scat_dispersion_real
_atom_type_scat_dispersion_imag
_atom_type_scat_source
C C 0.0181 0.0091 'International Tables Vol C Tables 4.2.6.8 and 6.1.1.4'
H H 0.0000 0.0000 'International Tables Vol C Tables 4.2.6.8 and 6.1.1.4'
N N 0.0311 0.0180 'International Tables Vol C Tables 4.2.6.8 and 6.1.1.4'
O O 0.0492 0.0322 'International Tables Vol C Tables 4.2.6.8 and 6.1.1.4'

loop_
_exptl_crystal_face_index_h
_exptl_crystal_face_index_k
_exptl_crystal_face_index_l
_exptl_crystal_face_perp_dist
-1 0 0 0.0683
1 0 0 0.0945
-2 0 1 0.0986
2 0 -1 0.1105
0 0 -1 0.1601
0 0 1 0.1506
2 1 -1 0.1299
2 1 2 0.1615
1 1 0 0.1346
-2 -2 1 0.1425
-1 -2 -2 0.1503
1 1 -1 0.1421
1 2 2 0.1747
-1 -2 0 0.1578
0 1 -1 0.1432
-1 2 0 0.1355
1 -2 0 0.1476
1 -1 -1 0.1374
2 -1 0 0.1007
-2 1 0 0.1016
-1 1 -2 0.1372

loop_
_geom_angle_atom_site_label_1
_geom_angle_atom_site_label_2
_geom_angle_atom_site_label_3
_geom_angle
_geom_angle_site_symmetry_1
_geom_angle_site_symmetry_3
_geom_angle_publ_flag
C10 O9 C6 118.48(9) . . ?
C19 O18 C15 118.30(10) . . ?
C28 O27 C24 118.18(9) . . ?
C7 C8 H8 119.4 . . ?
C3 C8 H8 119.4 . . ?
C3 C8 C7 121.17(10) . . ?
C12 C13 H13 119.0 . . ?
C14 C13 H13 119.0 . . ?
C14 C13 C12 122.06(10) . . ?
C7 C6 O9 123.23(10) . . ?
C7 C6 C5 122.99(10) . . ?
C5 C6 O9 113.78(10) . . ?
C8 C7 H7 121.0 . . ?
C6 C7 C8 118.03(10) . . ?
C6 C7 H7 121.0 . . ?
C26 C21 C2 121.93(10) . . ?
C22 C21 C2 120.44(10) . . ?
C22 C21 C26 117.57(10) . . ?
C13 C12 C2 120.26(10) . . ?
C13 C12 C17 117.98(10) . . ?
C17 C12 C2 121.73(10) . . ?
C21 C2 C1 110.13(9) . . ?
C12 C2 C21 108.71(8) . . ?
C12 C2 C3 111.32(9) . . ?
C12 C2 C1 110.45(9) . . ?
C3 C2 C21 109.51(9) . . ?
C3 C2 C1 106.70(9) . . ?
C3 C4 H4 119.2 . . ?
C5 C4 H4 119.2 . . ?
C5 C4 C3 121.50(10) . . ?
N11 C10 O9 175.55(13) . . ?
C13 C14 H14 121.3 . . ?
C15 C14 C13 117.43(11) . . ?
C15 C14 H14 121.3 . . ?
C14 C15 O18 122.22(11) . . ?
C16 C15 O18 114.70(10) . . ?
C16 C15 C14 123.08(11) . . ?
C8 C3 C2 123.65(10) . . ?
C8 C3 C4 118.26(10) . . ?
C4 C3 C2 118.06(10) . . ?
C21 C26 H26 119.2 . . ?
C25 C26 C21 121.55(10) . . ?
C25 C26 H26 119.2 . . ?
C6 C5 C4 118.03(11) . . ?
C6 C5 H5 121.0 . . ?
C4 C5 H5 121.0 . . ?
C25 C24 O27 115.42(10) . . ?
C25 C24 C23 123.26(11) . . ?
C23 C24 O27 121.31(10) . . ?
C12 C17 H17 119.5 . . ?
C16 C17 C12 120.98(11) . . ?
C16 C17 H17 119.5 . . ?
C2 C1 H1A 109.5 . . ?
C2 C1 H1B 109.5 . . ?
C2 C1 H1C 109.5 . . ?
H1A C1 H1B 109.5 . . ?
H1A C1 H1C 109.5 . . ?
H1B C1 H1C 109.5 . . ?
C26 C25 H25 120.9 . . ?
C24 C25 C26 118.13(11) . . ?
C24 C25 H25 120.9 . . ?
C24 C23 H23 121.3 . . ?
C24 C23 C22 117.44(10) . . ?
C22 C23 H23 121.3 . . ?
C21 C22 H22 119.0 . . ?
C23 C22 C21 122.05(11) . . ?
C23 C22 H22 119.0 . . ?
N29 C28 O27 174.93(13) . . ?
C15 C16 C17 118.47(11) . . ?
C15 C16 H16 120.8 . . ?
C17 C16 H16 120.8 . . ?
N20 C19 O18 176.28(12) . . ?

loop_
_geom_bond_atom_site_label_1
_geom_bond_atom_site_label_2
_geom_bond_distance
_geom_bond_site_symmetry_2
_geom_bond_publ_flag
O9 C6 1.4305(13) . ?
O9 C10 1.2921(15) . ?
O18 C15 1.4301(14) . ?
O18 C19 1.2919(16) . ?
O27 C24 1.4355(14) . ?
O27 C28 1.2894(15) . ?
N20 C19 1.1473(17) . ?
N11 C10 1.1472(16) . ?
C8 H8 0.9300 . ?
C8 C7 1.3990(16) . ?
C8 C3 1.3908(15) . ?
C13 H13 0.9300 . ?
C13 C12 1.3925(16) . ?
C13 C14 1.3924(16) . ?
C6 C7 1.3722(16) . ?
C6 C5 1.3803(16) . ?
C7 H7 0.9300 . ?
C21 C2 1.5448(15) . ?
C21 C26 1.3980(16) . ?
C21 C22 1.3941(16) . ?
C12 C2 1.5406(15) . ?
C12 C17 1.3994(17) . ?
C2 C3 1.5417(15) . ?
C2 C1 1.5451(15) . ?
C4 H4 0.9300 . ?
C4 C3 1.4008(15) . ?
C4 C5 1.3829(16) . ?
C14 H14 0.9300 . ?
C14 C15 1.3759(17) . ?
C15 C16 1.3740(18) . ?
C26 H26 0.9300 . ?
C26 C25 1.3891(16) . ?
C5 H5 0.9300 . ?
C24 C25 1.3701(17) . ?
C24 C23 1.3761(17) . ?
C17 H17 0.9300 . ?
C17 C16 1.3905(17) . ?
C1 H1A 0.9600 . ?
C1 H1B 0.9600 . ?
C1 H1C 0.9600 . ?
C25 H25 0.9300 . ?
N29 C28 1.1392(17) . ?
C23 H23 0.9300 . ?
C23 C22 1.3924(16) . ?
C22 H22 0.9300 . ?
C16 H16 0.9300 . ?

loop_
_geom_torsion_atom_site_label_1
_geom_torsion_atom_site_label_2
_geom_torsion_atom_site_label_3
_geom_torsion_atom_site_label_4
_geom_torsion
_geom_torsion_site_symmetry_1
_geom_torsion_site_symmetry_2
_geom_torsion_site_symmetry_3
_geom_torsion_site_symmetry_4
_geom_torsion_publ_flag
O9 C6 C7 C8 -178.88(10) . . . . ?
O9 C6 C5 C4 178.79(10) . . . . ?
O18 C15 C16 C17 179.94(10) . . . . ?
O27 C24 C25 C26 -178.34(10) . . . . ?
O27 C24 C23 C22 178.69(10) . . . . ?
C13 C12 C2 C21 -39.38(13) . . . . ?
C13 C12 C2 C3 81.34(12) . . . . ?
C13 C12 C2 C1 -160.31(10) . . . . ?
C13 C12 C17 C16 0.52(17) . . . . ?
C13 C14 C15 O18 -179.98(10) . . . . ?
C13 C14 C15 C16 0.75(17) . . . . ?
C7 C8 C3 C2 177.51(10) . . . . ?
C7 C8 C3 C4 -0.76(16) . . . . ?
C7 C6 C5 C4 -1.25(17) . . . . ?
C21 C2 C3 C8 121.74(11) . . . . ?
C21 C2 C3 C4 -59.99(12) . . . . ?
C21 C26 C25 C24 -0.29(18) . . . . ?
C12 C13 C14 C15 -0.10(16) . . . . ?
C12 C2 C3 C8 1.50(14) . . . . ?
C12 C2 C3 C4 179.77(9) . . . . ?
C12 C17 C16 C15 0.08(17) . . . . ?
C2 C21 C26 C25 -177.29(11) . . . . ?
C2 C21 C22 C23 177.80(10) . . . . ?
C2 C12 C17 C16 178.65(10) . . . . ?
C10 O9 C6 C7 -4.94(16) . . . . ?
C10 O9 C6 C5 175.03(10) . . . . ?
C14 C13 C12 C2 -178.68(10) . . . . ?
C14 C13 C12 C17 -0.51(16) . . . . ?
C14 C15 C16 C17 -0.75(18) . . . . ?
C3 C8 C7 C6 -0.12(16) . . . . ?
C3 C4 C5 C6 0.29(17) . . . . ?
C26 C21 C2 C12 96.44(12) . . . . ?
C26 C21 C2 C3 -25.39(13) . . . . ?
C26 C21 C2 C1 -142.43(11) . . . . ?
C26 C21 C22 C23 0.40(17) . . . . ?
C5 C6 C7 C8 1.16(17) . . . . ?
C5 C4 C3 C8 0.67(16) . . . . ?
C5 C4 C3 C2 -177.70(10) . . . . ?
C24 C23 C22 C21 -0.62(18) . . . . ?
C17 C12 C2 C21 142.53(10) . . . . ?
C17 C12 C2 C3 -96.76(12) . . . . ?
C17 C12 C2 C1 21.59(14) . . . . ?
C1 C2 C3 C8 -119.08(11) . . . . ?
C1 C2 C3 C4 59.19(12) . . . . ?
C25 C24 C23 C22 0.39(18) . . . . ?
C23 C24 C25 C26 0.05(18) . . . . ?
C22 C21 C2 C12 -80.85(12) . . . . ?
C22 C21 C2 C3 157.33(10) . . . . ?
C22 C21 C2 C1 40.28(13) . . . . ?
C22 C21 C26 C25 0.07(16) . . . . ?
C28 O27 C24 C25 -144.80(12) . . . . ?
C28 O27 C24 C23 36.78(16) . . . . ?
C19 O18 C15 C14 2.24(16) . . . . ?
C19 O18 C15 C16 -178.44(10) . . . . ?

loop_
_exptl_oxdiff_crystal_face_indexfrac_h
_exptl_oxdiff_crystal_face_indexfrac_k
_exptl_oxdiff_crystal_face_indexfrac_l
_exptl_oxdiff_crystal_face_x
_exptl_oxdiff_crystal_face_y
_exptl_oxdiff_crystal_face_z
-0.9986 -0.0011 -0.0001 -0.0985 -0.0123 -0.0080
0.9986 0.0011 0.0001 0.0985 0.0123 0.0080
-1.9962 -0.0013 0.9994 -0.1561 -0.0365 -0.1861
1.9962 0.0013 -0.9994 0.1561 0.0365 0.1861
-0.0010 -0.0008 -0.9996 -0.0408 0.0118 0.1701
0.0010 0.0008 0.9996 0.0408 -0.0118 -0.1701
1.9964 1.0008 -0.9997 0.1696 -0.0774 0.1972
1.9995 1.0033 1.9992 0.2921 -0.1129 -0.3131
0.9988 1.0006 -0.0001 0.1120 -0.1015 0.0191
-1.9966 -2.0003 0.9999 -0.1831 0.1913 -0.2084
-1.0011 -2.0018 -1.9989 -0.2071 0.2391 0.3099
0.9978 0.9998 -0.9998 0.0711 -0.0897 0.1893
1.0011 2.0018 1.9989 0.2071 -0.2391 -0.3099
-0.9990 -2.0001 0.0004 -0.1254 0.2154 -0.0303
-0.0009 0.9987 -0.9999 -0.0274 -0.1021 0.1813
-0.9983 1.9980 -0.0006 -0.0715 -0.2401 0.0143
0.9983 -1.9980 0.0006 0.0715 0.2401 -0.0143
0.9974 -0.9993 -0.9993 0.0442 0.1381 0.1670
1.9971 -0.9974 0.0004 0.1835 0.1386 0.0048
-1.9971 0.9974 -0.0004 -0.1835 -0.1386 -0.0048
-1.0006 0.9968 -1.9996 -0.1667 -0.1026 0.3434
